data_2108408
loop_
_publ_author_name
'K\"ohler, Christian'
'L\"ubben, Jens'
'Krause, Lennard'
'Hoffmann, Christina'
'Herbst-Irmer, Regine'
'Stalke, Dietmar'

_publ_section_title
;
 Comparison of different strategies for modelling hydrogen atoms in charge
 density analyses
;
_journal_issue 3
_journal_name_full 'Acta Crystallographica Section B'
_journal_page_first
;
;
_journal_paper_doi 10.1107/S2052520619004517
_journal_volume 75
_journal_year 2019
_chemical_formula_moiety 'C26 H19 P S'
_chemical_formula_sum 'C26 H19 P S'
_chemical_formula_weight 394.44
_space_group_IT_number 2
_symmetry_cell_setting triclinic
_symmetry_space_group_name_Hall '-P 1'
_symmetry_space_group_name_H-M 'P -1'
_audit_conform_dict_location ftp://ftp.iucr.org/pub/cif_core.dic
_audit_conform_dict_name cif_core.dic
_audit_conform_dict_version 2.3
_audit_creation_date '05-Apr-04 T18:01:52-00:00'
_audit_creation_method 'XD routine XDCIF'
_cell_angle_alpha 101.55(2)
_cell_angle_beta 91.23(2)
_cell_angle_gamma 112.05(2)
_cell_formula_units_Z 4
_cell_length_a 10.223(2)
_cell_length_b 12.326(2)
_cell_length_c 17.357(3)
_cell_measurement_reflns_used 9960
_cell_measurement_temperature 100(2)
_cell_measurement_theta_max 54.65
_cell_measurement_theta_min 1.20
_cell_volume 1974.8(7)
_computing_molecular_graphics 'Volkov et al, (2006)'
_computing_publication_material 'Volkov et al, (2006)'
_computing_structure_refinement 'Volkov et al, (2006)'
_diffrn_ambient_temperature 100(2)
_diffrn_measured_fraction_theta_full 1.000
_diffrn_measured_fraction_theta_max 0.967
_diffrn_measurement_device_type 'Bruker Smart APEX II Ultra'
_diffrn_reflns_av_R_equivalents 0.0225
_diffrn_reflns_av_sigmaI/netI 0.0117
_diffrn_reflns_limit_h_max 23
_diffrn_reflns_limit_h_min -23
_diffrn_reflns_limit_k_max 28
_diffrn_reflns_limit_k_min -28
_diffrn_reflns_limit_l_max 39
_diffrn_reflns_limit_l_min -39
_diffrn_reflns_number 299913
_diffrn_reflns_theta_full 25.242
_diffrn_reflns_theta_max 54.654
_diffrn_reflns_theta_min 1.20
_diffrn_source 'BRUKER Rotating Anode'
_exptl_absorpt_coefficient_mu 0.254
_exptl_absorpt_correction_T_max 0.9726
_exptl_absorpt_correction_T_min 0.9463
_exptl_absorpt_correction_type multi-scan
_exptl_absorpt_process_details SADABS-2016/2
_exptl_crystal_colour yellow
_exptl_crystal_density_diffrn 1.327
_exptl_crystal_description block
_exptl_crystal_F_000 824
_exptl_crystal_size_max 0.22
_exptl_crystal_size_mid 0.19
_exptl_crystal_size_min 0.11
_refine_diff_density_max 0.176
_refine_diff_density_min -0.205
_refine_diff_density_rms 0.033
_refine_ls_extinction_method none
_refine_ls_goodness_of_fit_ref 1.541
_refine_ls_matrix_type full
_refine_ls_number_parameters 1044
_refine_ls_number_reflns 41640
_refine_ls_number_restraints 0
_refine_ls_R_factor_all 0.015
_refine_ls_R_factor_gt 0.014
_refine_ls_shift/su_max 0
_refine_ls_structure_factor_coef Fsqd
_refine_ls_weighting_details
;
        calc w2 = 1/[s^2^(Fo^2^)]
;
_refine_ls_weighting_scheme calc
_refine_ls_wR_factor_ref 0.021
_reflns_number_gt 41917
_reflns_number_total 48281
_reflns_threshold_expression >2sigma(I)
_cod_data_source_file bm5108sup1.cif
_cod_data_source_block SPAnH_AnisoQ0
_cod_original_sg_symbol_H-M P-1
_cod_database_code 2108408

loop_
_space_group_symop_id
_space_group_symop_operation_xyz
1 +X,+Y,+Z
2 -X,-Y,-Z

loop_
_atom_local_axes_atom_label
_atom_local_axes_atom0
_atom_local_axes_ax1
_atom_local_axes_atom1
_atom_local_axes_atom2
_atom_local_axes_ax2
S(1) P(1) Z S(1) C(1) Y
S(2) P(2) Z S(2) C(27) Y
P(1) S(1) Z P(1) C(21) X
P(2) S(2) Z P(2) C(47) X
C(1) P(1) Z C(1) C(14) X
C(2) C(1) X C(2) C(7) Y
C(3) C(2) X C(3) C(4) Y
C(4) C(3) X C(4) C(5) Y
C(5) C(4) X C(5) C(6) Y
C(6) C(5) X C(6) C(7) Y
C(7) C(2) X C(7) C(8) Y
C(8) C(1) Z C(8) C(9) Y
C(9) C(8) X C(9) C(14) Y
C(10) C(9) X C(10) C(11) Y
C(11) C(10) X C(11) C(12) Y
C(12) C(11) X C(12) C(13) Y
C(13) C(12) X C(13) C(14) Y
C(14) C(1) X C(14) C(13) Y
C(15) P(1) Z C(15) C(20) Y
C(16) C(15) X C(16) C(17) Y
C(17) C(20) Z C(17) C(18) X
C(18) C(15) Z C(18) C(19) X
C(19) C(16) Z C(19) C(20) X
C(20) C(15) X C(20) C(19) Y
C(21) P(1) Z C(21) C(26) Y
C(22) C(21) X C(22) C(23) Y
C(23) C(26) Z C(23) C(24) X
C(24) C(21) Z C(24) C(25) X
C(25) C(22) Z C(25) C(26) X
C(26) C(21) X C(26) C(25) Y
C(27) P(2) Z C(27) C(40) X
C(28) C(27) X C(28) C(33) Y
C(29) C(28) X C(29) C(30) Y
C(30) C(29) X C(30) C(31) Y
C(31) C(30) X C(31) C(32) Y
C(32) C(31) X C(32) C(33) Y
C(33) C(28) X C(33) C(34) Y
C(34) C(27) Z C(34) C(35) Y
C(35) C(34) X C(35) C(40) Y
C(36) C(35) X C(36) C(37) Y
C(37) C(36) X C(37) C(38) Y
C(38) C(37) X C(38) C(39) Y
C(39) C(38) X C(39) C(40) Y
C(40) C(27) X C(40) C(39) Y
C(41) P(2) Z C(41) C(46) Y
C(42) C(41) X C(42) C(43) Y
C(43) C(46) Z C(43) C(44) X
C(44) C(41) Z C(44) C(45) X
C(45) C(42) Z C(45) C(46) X
C(46) C(41) X C(46) C(45) Y
C(47) P(2) Z C(47) C(52) Y
C(48) C(47) X C(48) C(49) Y
C(49) C(52) Z C(49) C(50) X
C(50) C(47) Z C(50) C(51) X
C(51) C(48) Z C(51) C(52) X
C(52) C(47) X C(52) C(51) Y
H(3) C(3) Z H(3) C(2) Y
H(4) C(4) Z H(4) C(3) Y
H(5) C(5) Z H(5) C(4) Y
H(6) C(6) Z H(6) C(5) Y
H(8) C(8) Z H(8) C(7) Y
H(10) C(10) Z H(10) C(9) Y
H(11) C(11) Z H(11) C(10) Y
H(12) C(12) Z H(12) C(11) Y
H(13) C(13) Z H(13) C(12) Y
H(16) C(16) Z H(16) C(15) Y
H(17) C(17) Z H(17) C(16) Y
H(18) C(18) Z H(18) C(17) Y
H(19) C(19) Z H(19) C(18) Y
H(20) C(20) Z H(20) C(15) Y
H(22) C(22) Z H(22) C(21) Y
H(23) C(23) Z H(23) C(22) Y
H(24) C(24) Z H(24) C(23) Y
H(25) C(25) Z H(25) C(24) Y
H(26) C(26) Z H(26) C(21) Y
H(29) C(29) Z H(29) C(28) Y
H(30) C(30) Z H(30) C(29) Y
H(31) C(31) Z H(31) C(30) Y
H(32) C(32) Z H(32) C(31) Y
H(34) C(34) Z H(34) C(33) Y
H(36) C(36) Z H(36) C(35) Y
H(37) C(37) Z H(37) C(36) Y
H(38) C(38) Z H(38) C(37) Y
H(39) C(39) Z H(39) C(38) Y
H(42) C(42) Z H(42) C(41) Y
H(43) C(43) Z H(43) C(42) Y
H(44) C(44) Z H(44) C(43) Y
H(45) C(45) Z H(45) C(44) Y
H(46) C(46) Z H(46) C(41) Y
H(48) C(48) Z H(48) C(47) Y
H(49) C(49) Z H(49) C(48) Y
H(50) C(50) Z H(50) C(49) Y
H(51) C(51) Z H(51) C(50) Y
H(52) C(52) Z H(52) C(47) Y

loop_
_atom_rho_multipole_atom_label
_atom_rho_multipole_coeff_Pv
_atom_rho_multipole_coeff_P00
_atom_rho_multipole_coeff_P11
_atom_rho_multipole_coeff_P1-1
_atom_rho_multipole_coeff_P10
_atom_rho_multipole_coeff_P20
_atom_rho_multipole_coeff_P21
_atom_rho_multipole_coeff_P2-1
_atom_rho_multipole_coeff_P22
_atom_rho_multipole_coeff_P2-2
_atom_rho_multipole_coeff_P30
_atom_rho_multipole_coeff_P31
_atom_rho_multipole_coeff_P3-1
_atom_rho_multipole_coeff_P32
_atom_rho_multipole_coeff_P3-2
_atom_rho_multipole_coeff_P33
_atom_rho_multipole_coeff_P3-3
_atom_rho_multipole_coeff_P40
_atom_rho_multipole_coeff_P41
_atom_rho_multipole_coeff_P4-1
_atom_rho_multipole_coeff_P42
_atom_rho_multipole_coeff_P4-2
_atom_rho_multipole_coeff_P43
_atom_rho_multipole_coeff_P4-3
_atom_rho_multipole_coeff_P44
_atom_rho_multipole_coeff_P4-4
_atom_rho_multipole_kappa
_atom_rho_multipole_kappa_prime0
_atom_rho_multipole_kappa_prime1
_atom_rho_multipole_kappa_prime2
_atom_rho_multipole_kappa_prime3
_atom_rho_multipole_kappa_prime4
_atom_rho_multipole_radial_slater_n0
_atom_rho_multipole_radial_slater_zeta0
_atom_rho_multipole_radial_slater_n1
_atom_rho_multipole_radial_slater_zeta1
_atom_rho_multipole_radial_slater_n2
_atom_rho_multipole_radial_slater_zeta2
_atom_rho_multipole_radial_slater_n3
_atom_rho_multipole_radial_slater_zeta3
_atom_rho_multipole_radial_slater_n4
_atom_rho_multipole_radial_slater_zeta4
S(1) 6.202(16) 0 0 0 -0.083(6) -0.159(5) 0 0 0 0 0.043(4) 0 0 0 0 0 0 0.017(4) 0 0 0 0 0 0 0 0 1.0057(9) 0.949945 0.949945 0.949945 0.949945 0.949945 4 3.8512666666667 4 3.8512666666667 4 3.8512666666667 4 3.8512666666667 4 3.8512666666667
S(2) 6.2019 0 0 0 -0.0831 -0.1585 0 0 0 0 0.0432 0 0 0 0 0 0 0.0174 0 0 0 0 0 0 0 0 1.0057(9) 0.949945 0.949945 0.949945 0.949945 0.949945 4 3.8512666666667 4 3.8512666666667 4 3.8512666666667 4 3.8512666666667 4 3.8512666666667
P(1) 4.92(2) 0 0 0 0.144(9) 0.158(8) 0 0 0 0 0.567(8) 0 0 0 0 0.372(6) 0 0.020(6) 0 0 0 0 -0.222(6) 0 0 0 1.0021(15) 0.769805 0.769805 0.769805 0.769805 0.769805 4 3.45904 4 3.45904 4 3.45904 4 3.45904 4 3.45904
P(2) 4.9199 0 0 0 0.144 0.158 0 0 0 0 0.5666 0 0 0 0 0.3719 0 0.0195 0 0 0 0 -0.2218 0 0 0 1.0021(15) 0.769805 0.769805 0.769805 0.769805 0.769805 4 3.45904 4 3.45904 4 3.45904 4 3.45904 4 3.45904
C(1) 4.157(18) 0 0 0 -0.045(4) 0.030(3) 0 0 0.142(4) 0 0.197(4) 0 0 -0.148(4) 0 0 0 0.010(5) 0 0 0.001(4) 0 0 0 0.016(4) 0 0.9975(16) 0.988472 0.988472 0.988472 0.988472 0.988472 2 3.1762 2 3.1762 2 3.1762 3 3.1762 4 3.1762
C(2) 3.910(11) 0 0.001(3) -0.008(2) 0 -0.171(2) 0 0 0.012(3) -0.005(2) 0 0.008(3) -0.004(2) 0 0 0.215(3) 0.001(2) 0.018(3) 0 0 0.005(3) 0.002(3) 0 0 0.015(3) -0.006(3) 1.0184(11) 0.991106 0.991106 0.991106 0.991106 0.991106 2 3.1762 2 3.1762 2 3.1762 3 3.1762 4 3.1762
C(3) 4.069(8) 0 0.028(2) 0.052(2) 0 -0.1924(19) 0 0 0.0124(19) -0.0265(19) 0 0.008(2) 0.014(2) 0 0 0.273(2) 0.016(2) 0.018(3) 0 0 0.004(2) -0.009(3) 0 0 0.013(3) 0.018(3) 1.0043(8) 0.962713 0.962713 0.962713 0.962713 0.962713 2 3.1762 2 3.1762 2 3.1762 3 3.1762 4 3.1762
C(4) 3.974(6) 0 0.020(2) 0.031(2) 0 -0.1932(18) 0 0 0.015(2) -0.0244(19) 0 0.020(2) 0.019(2) 0 0 0.245(2) 0.011(2) 0.020(3) 0 0 0.009(3) -0.014(2) 0 0 0.008(3) -0.005(3) 1.0086(7) 0.975809 0.975809 0.975809 0.975809 0.975809 2 3.1762 2 3.1762 2 3.1762 3 3.1762 4 3.1762
C(5) 3.9742 0 0.0204 0.0314 0 -0.1932 0 0 0.0147 -0.0244 0 0.0198 0.0187 0 0 0.2446 0.011 0.0196 0 0 0.0088 -0.014 0 0 0.0075 -0.0048 1.0086(7) 0.975809 0.975809 0.975809 0.975809 0.975809 2 3.1762 2 3.1762 2 3.1762 3 3.1762 4 3.1762
C(6) 4.0692 0 0.0276 0.0516 0 -0.1924 0 0 0.0124 -0.0265 0 0.0077 0.0138 0 0 0.273 0.0161 0.0178 0 0 0.0037 -0.0091 0 0 0.013 0.0175 1.0043(8) 0.962713 0.962713 0.962713 0.962713 0.962713 2 3.1762 2 3.1762 2 3.1762 3 3.1762 4 3.1762
C(7) 4.010(11) 0 0.019(2) 0.036(3) 0 -0.194(2) 0 0 0.009(2) -0.017(2) 0 0.000(2) 0.001(3) 0 0 0.259(3) 0.008(3) 0.028(3) 0 0 -0.002(3) 0.003(3) 0 0 0.020(3) 0.025(3) 1.0149(11) 0.986492 0.986492 0.986492 0.986492 0.986492 2 3.1762 2 3.1762 2 3.1762 3 3.1762 4 3.1762
C(8) 3.937(15) 0 0 0 0.035(4) 0.067(4) 0 0 -0.177(4) 0 -0.218(4) 0 0 -0.136(4) 0 0 0 0.040(6) 0 0 0.001(5) 0 0 0 -0.001(5) 0 1.0118(15) 0.970952 0.970952 0.970952 0.970952 0.970952 2 3.1762 2 3.1762 2 3.1762 3 3.1762 4 3.1762
C(9) 4.0102 0 0.0191 0.0363 0 -0.1939 0 0 0.0091 -0.017 0 -0.0002 0.0005 0 0 0.2587 0.0079 0.0279 0 0 -0.0022 0.0032 0 0 0.0195 0.0253 1.0149(11) 0.986492 0.986492 0.986492 0.986492 0.986492 2 3.1762 2 3.1762 2 3.1762 3 3.1762 4 3.1762
C(10) 4.0692 0 0.0276 0.0516 0 -0.1924 0 0 0.0124 -0.0265 0 0.0077 0.0138 0 0 0.273 0.0161 0.0178 0 0 0.0037 -0.0091 0 0 0.013 0.0175 1.0043(8) 0.962713 0.962713 0.962713 0.962713 0.962713 2 3.1762 2 3.1762 2 3.1762 3 3.1762 4 3.1762
C(11) 3.9742 0 0.0204 0.0314 0 -0.1932 0 0 0.0147 -0.0244 0 0.0198 0.0187 0 0 0.2446 0.011 0.0196 0 0 0.0088 -0.014 0 0 0.0075 -0.0048 1.0086(7) 0.975809 0.975809 0.975809 0.975809 0.975809 2 3.1762 2 3.1762 2 3.1762 3 3.1762 4 3.1762
C(12) 3.9742 0 0.0204 0.0314 0 -0.1932 0 0 0.0147 -0.0244 0 0.0198 0.0187 0 0 0.2446 0.011 0.0196 0 0 0.0088 -0.014 0 0 0.0075 -0.0048 1.0086(7) 0.975809 0.975809 0.975809 0.975809 0.975809 2 3.1762 2 3.1762 2 3.1762 3 3.1762 4 3.1762
C(13) 4.0692 0 0.0276 0.0516 0 -0.1924 0 0 0.0124 -0.0265 0 0.0077 0.0138 0 0 0.273 0.0161 0.0178 0 0 0.0037 -0.0091 0 0 0.013 0.0175 1.0043(8) 0.962713 0.962713 0.962713 0.962713 0.962713 2 3.1762 2 3.1762 2 3.1762 3 3.1762 4 3.1762
C(14) 3.9095 0 0.0012 -0.0079 0 -0.1714 0 0 0.0122 -0.0054 0 0.0082 -0.0042 0 0 0.2154 0.0006 0.0184 0 0 0.0049 0.0016 0 0 0.0153 -0.0058 1.0184(11) 0.991106 0.991106 0.991106 0.991106 0.991106 2 3.1762 2 3.1762 2 3.1762 3 3.1762 4 3.1762
C(15) 4.109(15) 0 0 0 -0.028(4) 0.036(3) 0 0 -0.157(3) 0 0.198(3) 0 0 0.129(3) 0 0 0 0.023(4) 0 0 -0.004(4) 0 0 0 0.003(3) 0 1.0008(13) 0.985272 0.985272 0.985272 0.985272 0.985272 2 3.1762 2 3.1762 2 3.1762 3 3.1762 4 3.1762
C(16) 3.982(9) 0 0.025(3) 0.038(2) 0 -0.190(2) 0 0 0.007(2) -0.014(2) 0 0.012(2) 0.020(2) 0 0 0.254(2) 0.004(2) 0.018(3) 0 0 0.007(3) -0.010(3) 0 0 0.015(3) 0.006(3) 1.0106(9) 0.980481 0.980481 0.980481 0.980481 0.980481 2 3.1762 2 3.1762 2 3.1762 3 3.1762 4 3.1762
C(17) 3.977(5) 0 0 0 0.046(2) 0.0661(18) 0 0 0.1781(14) 0 -0.2307(19) 0 0 0.1393(18) 0 0 0 0.005(2) 0 0 0.023(2) 0 0 0 0.0035(18) 0 1.0088(6) 0.973057 0.973057 0.973057 0.973057 0.973057 2 3.1762 2 3.1762 2 3.1762 3 3.1762 4 3.1762
C(18) 3.9767 0 0 0 0.0463 0.0661 0 0 0.1781 0 -0.2307 0 0 0.1393 0 0 0 0.0054 0 0 0.0231 0 0 0 0.0035 0 1.0088(6) 0.973057 0.973057 0.973057 0.973057 0.973057 2 3.1762 2 3.1762 2 3.1762 3 3.1762 4 3.1762
C(19) 3.9767 0 0 0 0.0463 0.0661 0 0 0.1781 0 -0.2307 0 0 0.1393 0 0 0 0.0054 0 0 0.0231 0 0 0 0.0035 0 1.0088(6) 0.973057 0.973057 0.973057 0.973057 0.973057 2 3.1762 2 3.1762 2 3.1762 3 3.1762 4 3.1762
C(20) 3.9824 0 0.0248 0.0384 0 -0.1897 0 0 0.0069 -0.0143 0 0.0119 0.0204 0 0 0.2541 0.0039 0.0182 0 0 0.0074 -0.0099 0 0 0.0154 0.006 1.0106(9) 0.980481 0.980481 0.980481 0.980481 0.980481 2 3.1762 2 3.1762 2 3.1762 3 3.1762 4 3.1762
C(21) 4.109 0 0 0 -0.0279 0.0364 0 0 -0.1567 0 0.1977 0 0 0.1291 0 0 0 0.0234 0 0 -0.0042 0 0 0 0.0029 0 1.0008(13) 0.985272 0.985272 0.985272 0.985272 0.985272 2 3.1762 2 3.1762 2 3.1762 3 3.1762 4 3.1762
C(22) 3.9824 0 0.0248 0.0384 0 -0.1897 0 0 0.0069 -0.0143 0 0.0119 0.0204 0 0 0.2541 0.0039 0.0182 0 0 0.0074 -0.0099 0 0 0.0154 0.006 1.0106(9) 0.980481 0.980481 0.980481 0.980481 0.980481 2 3.1762 2 3.1762 2 3.1762 3 3.1762 4 3.1762
C(23) 3.9767 0 0 0 0.0463 0.0661 0 0 0.1781 0 -0.2307 0 0 0.1393 0 0 0 0.0054 0 0 0.0231 0 0 0 0.0035 0 1.0088(6) 0.973057 0.973057 0.973057 0.973057 0.973057 2 3.1762 2 3.1762 2 3.1762 3 3.1762 4 3.1762
C(24) 3.9767 0 0 0 0.0463 0.0661 0 0 0.1781 0 -0.2307 0 0 0.1393 0 0 0 0.0054 0 0 0.0231 0 0 0 0.0035 0 1.0088(6) 0.973057 0.973057 0.973057 0.973057 0.973057 2 3.1762 2 3.1762 2 3.1762 3 3.1762 4 3.1762
C(25) 3.9767 0 0 0 0.0463 0.0661 0 0 0.1781 0 -0.2307 0 0 0.1393 0 0 0 0.0054 0 0 0.0231 0 0 0 0.0035 0 1.0088(6) 0.973057 0.973057 0.973057 0.973057 0.973057 2 3.1762 2 3.1762 2 3.1762 3 3.1762 4 3.1762
C(26) 3.9824 0 0.0248 0.0384 0 -0.1897 0 0 0.0069 -0.0143 0 0.0119 0.0204 0 0 0.2541 0.0039 0.0182 0 0 0.0074 -0.0099 0 0 0.0154 0.006 1.0106(9) 0.980481 0.980481 0.980481 0.980481 0.980481 2 3.1762 2 3.1762 2 3.1762 3 3.1762 4 3.1762
C(27) 4.157 0 0 0 -0.0452 0.03 0 0 0.1421 0 0.1966 0 0 -0.148 0 0 0 0.0101 0 0 0.0011 0 0 0 0.0163 0 0.9975(16) 0.988472 0.988472 0.988472 0.988472 0.988472 2 3.1762 2 3.1762 2 3.1762 3 3.1762 4 3.1762
C(28) 3.9095 0 0.0012 -0.0079 0 -0.1714 0 0 0.0122 -0.0054 0 0.0082 -0.0042 0 0 0.2154 0.0006 0.0184 0 0 0.0049 0.0016 0 0 0.0153 -0.0058 1.0184(11) 0.991106 0.991106 0.991106 0.991106 0.991106 2 3.1762 2 3.1762 2 3.1762 3 3.1762 4 3.1762
C(29) 4.0692 0 0.0276 0.0516 0 -0.1924 0 0 0.0124 -0.0265 0 0.0077 0.0138 0 0 0.273 0.0161 0.0178 0 0 0.0037 -0.0091 0 0 0.013 0.0175 1.0043(8) 0.962713 0.962713 0.962713 0.962713 0.962713 2 3.1762 2 3.1762 2 3.1762 3 3.1762 4 3.1762
C(30) 3.9742 0 0.0204 0.0314 0 -0.1932 0 0 0.0147 -0.0244 0 0.0198 0.0187 0 0 0.2446 0.011 0.0196 0 0 0.0088 -0.014 0 0 0.0075 -0.0048 1.0086(7) 0.975809 0.975809 0.975809 0.975809 0.975809 2 3.1762 2 3.1762 2 3.1762 3 3.1762 4 3.1762
C(31) 3.9742 0 0.0204 0.0314 0 -0.1932 0 0 0.0147 -0.0244 0 0.0198 0.0187 0 0 0.2446 0.011 0.0196 0 0 0.0088 -0.014 0 0 0.0075 -0.0048 1.0086(7) 0.975809 0.975809 0.975809 0.975809 0.975809 2 3.1762 2 3.1762 2 3.1762 3 3.1762 4 3.1762
C(32) 4.0692 0 0.0276 0.0516 0 -0.1924 0 0 0.0124 -0.0265 0 0.0077 0.0138 0 0 0.273 0.0161 0.0178 0 0 0.0037 -0.0091 0 0 0.013 0.0175 1.0043(8) 0.962713 0.962713 0.962713 0.962713 0.962713 2 3.1762 2 3.1762 2 3.1762 3 3.1762 4 3.1762
C(33) 4.0102 0 0.0191 0.0363 0 -0.1939 0 0 0.0091 -0.017 0 -0.0002 0.0005 0 0 0.2587 0.0079 0.0279 0 0 -0.0022 0.0032 0 0 0.0195 0.0253 1.0149(11) 0.986492 0.986492 0.986492 0.986492 0.986492 2 3.1762 2 3.1762 2 3.1762 3 3.1762 4 3.1762
C(34) 3.9374 0 0 0 0.0347 0.067 0 0 -0.1774 0 -0.2175 0 0 -0.136 0 0 0 0.0397 0 0 0.0014 0 0 0 -0.0014 0 1.0118(15) 0.970952 0.970952 0.970952 0.970952 0.970952 2 3.1762 2 3.1762 2 3.1762 3 3.1762 4 3.1762
C(35) 4.0102 0 0.0191 0.0363 0 -0.1939 0 0 0.0091 -0.017 0 -0.0002 0.0005 0 0 0.2587 0.0079 0.0279 0 0 -0.0022 0.0032 0 0 0.0195 0.0253 1.0149(11) 0.986492 0.986492 0.986492 0.986492 0.986492 2 3.1762 2 3.1762 2 3.1762 3 3.1762 4 3.1762
C(36) 4.0692 0 0.0276 0.0516 0 -0.1924 0 0 0.0124 -0.0265 0 0.0077 0.0138 0 0 0.273 0.0161 0.0178 0 0 0.0037 -0.0091 0 0 0.013 0.0175 1.0043(8) 0.962713 0.962713 0.962713 0.962713 0.962713 2 3.1762 2 3.1762 2 3.1762 3 3.1762 4 3.1762
C(37) 3.9742 0 0.0204 0.0314 0 -0.1932 0 0 0.0147 -0.0244 0 0.0198 0.0187 0 0 0.2446 0.011 0.0196 0 0 0.0088 -0.014 0 0 0.0075 -0.0048 1.0086(7) 0.975809 0.975809 0.975809 0.975809 0.975809 2 3.1762 2 3.1762 2 3.1762 3 3.1762 4 3.1762
C(38) 3.9742 0 0.0204 0.0314 0 -0.1932 0 0 0.0147 -0.0244 0 0.0198 0.0187 0 0 0.2446 0.011 0.0196 0 0 0.0088 -0.014 0 0 0.0075 -0.0048 1.0086(7) 0.975809 0.975809 0.975809 0.975809 0.975809 2 3.1762 2 3.1762 2 3.1762 3 3.1762 4 3.1762
C(39) 4.0692 0 0.0276 0.0516 0 -0.1924 0 0 0.0124 -0.0265 0 0.0077 0.0138 0 0 0.273 0.0161 0.0178 0 0 0.0037 -0.0091 0 0 0.013 0.0175 1.0043(8) 0.962713 0.962713 0.962713 0.962713 0.962713 2 3.1762 2 3.1762 2 3.1762 3 3.1762 4 3.1762
C(40) 3.9095 0 0.0012 -0.0079 0 -0.1714 0 0 0.0122 -0.0054 0 0.0082 -0.0042 0 0 0.2154 0.0006 0.0184 0 0 0.0049 0.0016 0 0 0.0153 -0.0058 1.0184(11) 0.991106 0.991106 0.991106 0.991106 0.991106 2 3.1762 2 3.1762 2 3.1762 3 3.1762 4 3.1762
C(41) 4.109 0 0 0 -0.0279 0.0364 0 0 -0.1567 0 0.1977 0 0 0.1291 0 0 0 0.0234 0 0 -0.0042 0 0 0 0.0029 0 1.0008(13) 0.985272 0.985272 0.985272 0.985272 0.985272 2 3.1762 2 3.1762 2 3.1762 3 3.1762 4 3.1762
C(42) 3.9824 0 0.0248 0.0384 0 -0.1897 0 0 0.0069 -0.0143 0 0.0119 0.0204 0 0 0.2541 0.0039 0.0182 0 0 0.0074 -0.0099 0 0 0.0154 0.006 1.0106(9) 0.980481 0.980481 0.980481 0.980481 0.980481 2 3.1762 2 3.1762 2 3.1762 3 3.1762 4 3.1762
C(43) 3.9767 0 0 0 0.0463 0.0661 0 0 0.1781 0 -0.2307 0 0 0.1393 0 0 0 0.0054 0 0 0.0231 0 0 0 0.0035 0 1.0088(6) 0.973057 0.973057 0.973057 0.973057 0.973057 2 3.1762 2 3.1762 2 3.1762 3 3.1762 4 3.1762
C(44) 3.9767 0 0 0 0.0463 0.0661 0 0 0.1781 0 -0.2307 0 0 0.1393 0 0 0 0.0054 0 0 0.0231 0 0 0 0.0035 0 1.0088(6) 0.973057 0.973057 0.973057 0.973057 0.973057 2 3.1762 2 3.1762 2 3.1762 3 3.1762 4 3.1762
C(45) 3.9767 0 0 0 0.0463 0.0661 0 0 0.1781 0 -0.2307 0 0 0.1393 0 0 0 0.0054 0 0 0.0231 0 0 0 0.0035 0 1.0088(6) 0.973057 0.973057 0.973057 0.973057 0.973057 2 3.1762 2 3.1762 2 3.1762 3 3.1762 4 3.1762
C(46) 3.9824 0 0.0248 0.0384 0 -0.1897 0 0 0.0069 -0.0143 0 0.0119 0.0204 0 0 0.2541 0.0039 0.0182 0 0 0.0074 -0.0099 0 0 0.0154 0.006 1.0106(9) 0.980481 0.980481 0.980481 0.980481 0.980481 2 3.1762 2 3.1762 2 3.1762 3 3.1762 4 3.1762
C(47) 4.109 0 0 0 -0.0279 0.0364 0 0 -0.1567 0 0.1977 0 0 0.1291 0 0 0 0.0234 0 0 -0.0042 0 0 0 0.0029 0 1.0008(13) 0.985272 0.985272 0.985272 0.985272 0.985272 2 3.1762 2 3.1762 2 3.1762 3 3.1762 4 3.1762
C(48) 3.9824 0 0.0248 0.0384 0 -0.1897 0 0 0.0069 -0.0143 0 0.0119 0.0204 0 0 0.2541 0.0039 0.0182 0 0 0.0074 -0.0099 0 0 0.0154 0.006 1.0106(9) 0.980481 0.980481 0.980481 0.980481 0.980481 2 3.1762 2 3.1762 2 3.1762 3 3.1762 4 3.1762
C(49) 3.9767 0 0 0 0.0463 0.0661 0 0 0.1781 0 -0.2307 0 0 0.1393 0 0 0 0.0054 0 0 0.0231 0 0 0 0.0035 0 1.0088(6) 0.973057 0.973057 0.973057 0.973057 0.973057 2 3.1762 2 3.1762 2 3.1762 3 3.1762 4 3.1762
C(50) 3.9767 0 0 0 0.0463 0.0661 0 0 0.1781 0 -0.2307 0 0 0.1393 0 0 0 0.0054 0 0 0.0231 0 0 0 0.0035 0 1.0088(6) 0.973057 0.973057 0.973057 0.973057 0.973057 2 3.1762 2 3.1762 2 3.1762 3 3.1762 4 3.1762
C(51) 3.9767 0 0 0 0.0463 0.0661 0 0 0.1781 0 -0.2307 0 0 0.1393 0 0 0 0.0054 0 0 0.0231 0 0 0 0.0035 0 1.0088(6) 0.973057 0.973057 0.973057 0.973057 0.973057 2 3.1762 2 3.1762 2 3.1762 3 3.1762 4 3.1762
C(52) 3.9824 0 0.0248 0.0384 0 -0.1897 0 0 0.0069 -0.0143 0 0.0119 0.0204 0 0 0.2541 0.0039 0.0182 0 0 0.0074 -0.0099 0 0 0.0154 0.006 1.0106(9) 0.980481 0.980481 0.980481 0.980481 0.980481 2 3.1762 2 3.1762 2 3.1762 3 3.1762 4 3.1762
H(3) 0.988(4) 0 0 0 0.165(2) 0.0692(19) 0 0 0 0 0 0 0 0 0 0 0 0 0 0 0 0 0 0 0 0 1.13642 1.2 1.2 1.2 1.2 1.2 0 2 1 2 2 2 3 2 4 2
H(4) 0.9878 0 0 0 0.1646 0.0692 0 0 0 0 0 0 0 0 0 0 0 0 0 0 0 0 0 0 0 0 1.13642 1.2 1.2 1.2 1.2 1.2 0 2 1 2 2 2 3 2 4 2
H(5) 0.9878 0 0 0 0.1646 0.0692 0 0 0 0 0 0 0 0 0 0 0 0 0 0 0 0 0 0 0 0 1.13642 1.2 1.2 1.2 1.2 1.2 0 2 1 2 2 2 3 2 4 2
H(6) 0.9878 0 0 0 0.1646 0.0692 0 0 0 0 0 0 0 0 0 0 0 0 0 0 0 0 0 0 0 0 1.13642 1.2 1.2 1.2 1.2 1.2 0 2 1 2 2 2 3 2 4 2
H(8) 0.9878 0 0 0 0.1646 0.0692 0 0 0 0 0 0 0 0 0 0 0 0 0 0 0 0 0 0 0 0 1.13642 1.2 1.2 1.2 1.2 1.2 0 2 1 2 2 2 3 2 4 2
H(10) 0.9878 0 0 0 0.1646 0.0692 0 0 0 0 0 0 0 0 0 0 0 0 0 0 0 0 0 0 0 0 1.13642 1.2 1.2 1.2 1.2 1.2 0 2 1 2 2 2 3 2 4 2
H(11) 0.9878 0 0 0 0.1646 0.0692 0 0 0 0 0 0 0 0 0 0 0 0 0 0 0 0 0 0 0 0 1.13642 1.2 1.2 1.2 1.2 1.2 0 2 1 2 2 2 3 2 4 2
H(12) 0.9878 0 0 0 0.1646 0.0692 0 0 0 0 0 0 0 0 0 0 0 0 0 0 0 0 0 0 0 0 1.13642 1.2 1.2 1.2 1.2 1.2 0 2 1 2 2 2 3 2 4 2
H(13) 0.9878 0 0 0 0.1646 0.0692 0 0 0 0 0 0 0 0 0 0 0 0 0 0 0 0 0 0 0 0 1.13642 1.2 1.2 1.2 1.2 1.2 0 2 1 2 2 2 3 2 4 2
H(16) 0.9878 0 0 0 0.1646 0.0692 0 0 0 0 0 0 0 0 0 0 0 0 0 0 0 0 0 0 0 0 1.13642 1.2 1.2 1.2 1.2 1.2 0 2 1 2 2 2 3 2 4 2
H(17) 0.9878 0 0 0 0.1646 0.0692 0 0 0 0 0 0 0 0 0 0 0 0 0 0 0 0 0 0 0 0 1.13642 1.2 1.2 1.2 1.2 1.2 0 2 1 2 2 2 3 2 4 2
H(18) 0.9878 0 0 0 0.1646 0.0692 0 0 0 0 0 0 0 0 0 0 0 0 0 0 0 0 0 0 0 0 1.13642 1.2 1.2 1.2 1.2 1.2 0 2 1 2 2 2 3 2 4 2
H(19) 0.9878 0 0 0 0.1646 0.0692 0 0 0 0 0 0 0 0 0 0 0 0 0 0 0 0 0 0 0 0 1.13642 1.2 1.2 1.2 1.2 1.2 0 2 1 2 2 2 3 2 4 2
H(20) 0.9878 0 0 0 0.1646 0.0692 0 0 0 0 0 0 0 0 0 0 0 0 0 0 0 0 0 0 0 0 1.13642 1.2 1.2 1.2 1.2 1.2 0 2 1 2 2 2 3 2 4 2
H(22) 0.9878 0 0 0 0.1646 0.0692 0 0 0 0 0 0 0 0 0 0 0 0 0 0 0 0 0 0 0 0 1.13642 1.2 1.2 1.2 1.2 1.2 0 2 1 2 2 2 3 2 4 2
H(23) 0.9878 0 0 0 0.1646 0.0692 0 0 0 0 0 0 0 0 0 0 0 0 0 0 0 0 0 0 0 0 1.13642 1.2 1.2 1.2 1.2 1.2 0 2 1 2 2 2 3 2 4 2
H(24) 0.9878 0 0 0 0.1646 0.0692 0 0 0 0 0 0 0 0 0 0 0 0 0 0 0 0 0 0 0 0 1.13642 1.2 1.2 1.2 1.2 1.2 0 2 1 2 2 2 3 2 4 2
H(25) 0.9878 0 0 0 0.1646 0.0692 0 0 0 0 0 0 0 0 0 0 0 0 0 0 0 0 0 0 0 0 1.13642 1.2 1.2 1.2 1.2 1.2 0 2 1 2 2 2 3 2 4 2
H(26) 0.9878 0 0 0 0.1646 0.0692 0 0 0 0 0 0 0 0 0 0 0 0 0 0 0 0 0 0 0 0 1.13642 1.2 1.2 1.2 1.2 1.2 0 2 1 2 2 2 3 2 4 2
H(29) 0.9878 0 0 0 0.1646 0.0692 0 0 0 0 0 0 0 0 0 0 0 0 0 0 0 0 0 0 0 0 1.13642 1.2 1.2 1.2 1.2 1.2 0 2 1 2 2 2 3 2 4 2
H(30) 0.9878 0 0 0 0.1646 0.0692 0 0 0 0 0 0 0 0 0 0 0 0 0 0 0 0 0 0 0 0 1.13642 1.2 1.2 1.2 1.2 1.2 0 2 1 2 2 2 3 2 4 2
H(31) 0.9878 0 0 0 0.1646 0.0692 0 0 0 0 0 0 0 0 0 0 0 0 0 0 0 0 0 0 0 0 1.13642 1.2 1.2 1.2 1.2 1.2 0 2 1 2 2 2 3 2 4 2
H(32) 0.9878 0 0 0 0.1646 0.0692 0 0 0 0 0 0 0 0 0 0 0 0 0 0 0 0 0 0 0 0 1.13642 1.2 1.2 1.2 1.2 1.2 0 2 1 2 2 2 3 2 4 2
H(34) 0.9878 0 0 0 0.1646 0.0692 0 0 0 0 0 0 0 0 0 0 0 0 0 0 0 0 0 0 0 0 1.13642 1.2 1.2 1.2 1.2 1.2 0 2 1 2 2 2 3 2 4 2
H(36) 0.9878 0 0 0 0.1646 0.0692 0 0 0 0 0 0 0 0 0 0 0 0 0 0 0 0 0 0 0 0 1.13642 1.2 1.2 1.2 1.2 1.2 0 2 1 2 2 2 3 2 4 2
H(37) 0.9878 0 0 0 0.1646 0.0692 0 0 0 0 0 0 0 0 0 0 0 0 0 0 0 0 0 0 0 0 1.13642 1.2 1.2 1.2 1.2 1.2 0 2 1 2 2 2 3 2 4 2
H(38) 0.9878 0 0 0 0.1646 0.0692 0 0 0 0 0 0 0 0 0 0 0 0 0 0 0 0 0 0 0 0 1.13642 1.2 1.2 1.2 1.2 1.2 0 2 1 2 2 2 3 2 4 2
H(39) 0.9878 0 0 0 0.1646 0.0692 0 0 0 0 0 0 0 0 0 0 0 0 0 0 0 0 0 0 0 0 1.13642 1.2 1.2 1.2 1.2 1.2 0 2 1 2 2 2 3 2 4 2
H(42) 0.9878 0 0 0 0.1646 0.0692 0 0 0 0 0 0 0 0 0 0 0 0 0 0 0 0 0 0 0 0 1.13642 1.2 1.2 1.2 1.2 1.2 0 2 1 2 2 2 3 2 4 2
H(43) 0.9878 0 0 0 0.1646 0.0692 0 0 0 0 0 0 0 0 0 0 0 0 0 0 0 0 0 0 0 0 1.13642 1.2 1.2 1.2 1.2 1.2 0 2 1 2 2 2 3 2 4 2
H(44) 0.9878 0 0 0 0.1646 0.0692 0 0 0 0 0 0 0 0 0 0 0 0 0 0 0 0 0 0 0 0 1.13642 1.2 1.2 1.2 1.2 1.2 0 2 1 2 2 2 3 2 4 2
H(45) 0.9878 0 0 0 0.1646 0.0692 0 0 0 0 0 0 0 0 0 0 0 0 0 0 0 0 0 0 0 0 1.13642 1.2 1.2 1.2 1.2 1.2 0 2 1 2 2 2 3 2 4 2
H(46) 0.9878 0 0 0 0.1646 0.0692 0 0 0 0 0 0 0 0 0 0 0 0 0 0 0 0 0 0 0 0 1.13642 1.2 1.2 1.2 1.2 1.2 0 2 1 2 2 2 3 2 4 2
H(48) 0.9878 0 0 0 0.1646 0.0692 0 0 0 0 0 0 0 0 0 0 0 0 0 0 0 0 0 0 0 0 1.13642 1.2 1.2 1.2 1.2 1.2 0 2 1 2 2 2 3 2 4 2
H(49) 0.9878 0 0 0 0.1646 0.0692 0 0 0 0 0 0 0 0 0 0 0 0 0 0 0 0 0 0 0 0 1.13642 1.2 1.2 1.2 1.2 1.2 0 2 1 2 2 2 3 2 4 2
H(50) 0.9878 0 0 0 0.1646 0.0692 0 0 0 0 0 0 0 0 0 0 0 0 0 0 0 0 0 0 0 0 1.13642 1.2 1.2 1.2 1.2 1.2 0 2 1 2 2 2 3 2 4 2
H(51) 0.9878 0 0 0 0.1646 0.0692 0 0 0 0 0 0 0 0 0 0 0 0 0 0 0 0 0 0 0 0 1.13642 1.2 1.2 1.2 1.2 1.2 0 2 1 2 2 2 3 2 4 2
H(52) 0.9878 0 0 0 0.1646 0.0692 0 0 0 0 0 0 0 0 0 0 0 0 0 0 0 0 0 0 0 0 1.13642 1.2 1.2 1.2 1.2 1.2 0 2 1 2 2 2 3 2 4 2

loop_
_atom_site_aniso_label
_atom_site_aniso_U_11
_atom_site_aniso_U_22
_atom_site_aniso_U_33
_atom_site_aniso_U_23
_atom_site_aniso_U_13
_atom_site_aniso_U_12
S(1) 0.016451(12) 0.010793(10) 0.018674(12) 0.005350(8) 0.003064(9) 0.004081(9)
S(2) 0.02908(4) 0.01212(3) 0.01727(3) 0.00547(2) 0.00259(3) 0.00351(3)
P(1) 0.010762(10) 0.010257(9) 0.009371(9) 0.003416(7) 0.002103(7) 0.004294(8)
P(2) 0.015566(12) 0.010455(10) 0.008939(9) 0.002361(7) 0.001728(8) 0.004906(9)
C(1) 0.01114(3) 0.01383(3) 0.00902(3) 0.00343(3) 0.00182(2) 0.00591(3)
C(2) 0.01149(3) 0.01429(3) 0.00965(3) 0.00306(3) 0.00184(3) 0.00641(3)
C(3) 0.01439(4) 0.01696(4) 0.01110(3) 0.00381(3) 0.00175(3) 0.00893(3)
C(4) 0.01481(4) 0.02126(5) 0.01388(4) 0.00434(3) 0.00118(3) 0.01052(4)
C(5) 0.01323(4) 0.02738(6) 0.01787(4) 0.00759(4) 0.00312(3) 0.01096(4)
C(6) 0.01233(4) 0.02414(5) 0.01605(4) 0.00725(4) 0.00422(3) 0.00893(4)
C(7) 0.01120(3) 0.01621(4) 0.01102(3) 0.00403(3) 0.00248(3) 0.00621(3)
C(8) 0.01209(3) 0.01667(4) 0.01143(3) 0.00531(3) 0.00314(3) 0.00593(3)
C(9) 0.01169(3) 0.01318(3) 0.00972(3) 0.00392(3) 0.00171(3) 0.00488(3)
C(10) 0.01442(4) 0.01694(4) 0.01164(3) 0.00642(3) 0.00161(3) 0.00598(3)
C(11) 0.01474(4) 0.02226(5) 0.01405(4) 0.00824(3) 0.00039(3) 0.00739(4)
C(12) 0.01288(4) 0.02948(6) 0.01545(4) 0.00999(4) 0.00134(3) 0.00925(4)
C(13) 0.01111(3) 0.02349(5) 0.01253(3) 0.00717(3) 0.00179(3) 0.00727(3)
C(14) 0.01055(3) 0.01340(3) 0.00942(3) 0.00357(3) 0.00129(2) 0.00493(3)
C(15) 0.01150(3) 0.01166(3) 0.01221(3) 0.00428(3) 0.00315(3) 0.00496(3)
C(16) 0.01416(4) 0.01304(4) 0.01996(4) 0.00744(3) 0.00557(3) 0.00627(3)
C(17) 0.01644(4) 0.01397(4) 0.02229(5) 0.00703(3) 0.00454(4) 0.00794(3)
C(18) 0.01540(4) 0.01647(4) 0.02091(5) 0.00525(3) 0.00383(3) 0.00905(4)
C(19) 0.01238(4) 0.01613(4) 0.01829(4) 0.00442(3) 0.00416(3) 0.00650(3)
C(20) 0.01159(3) 0.01287(3) 0.01423(4) 0.00394(3) 0.00346(3) 0.00453(3)
C(21) 0.01278(3) 0.01218(3) 0.00934(3) 0.00347(3) 0.00142(3) 0.00494(3)
C(22) 0.01744(4) 0.01711(4) 0.01080(3) 0.00577(3) 0.00104(3) 0.00639(4)
C(23) 0.02185(5) 0.02249(5) 0.01248(4) 0.00527(4) -0.00261(3) 0.00764(4)
C(24) 0.01868(5) 0.02056(5) 0.01536(4) 0.00171(4) -0.00410(4) 0.00589(4)
C(25) 0.01553(4) 0.01539(4) 0.01638(4) 0.00252(3) -0.00142(3) 0.00300(3)
C(26) 0.01465(4) 0.01315(3) 0.01282(3) 0.00438(3) 0.00005(3) 0.00309(3)
C(27) 0.01287(3) 0.01223(3) 0.00912(3) 0.00222(3) 0.00172(3) 0.00540(3)
C(28) 0.01232(3) 0.01218(3) 0.00951(3) 0.00233(3) 0.00189(3) 0.00504(3)
C(29) 0.01500(4) 0.01587(4) 0.01131(3) 0.00312(3) 0.00213(3) 0.00811(3)
C(30) 0.01452(4) 0.02070(5) 0.01419(4) 0.00429(3) 0.00187(3) 0.00889(4)
C(31) 0.01327(4) 0.02182(5) 0.01538(4) 0.00220(4) -0.00055(3) 0.00608(4)
C(32) 0.01374(4) 0.01664(4) 0.01368(4) 0.00027(3) -0.00041(3) 0.00396(3)
C(33) 0.01251(3) 0.01202(3) 0.01101(3) 0.00141(3) 0.00155(3) 0.00401(3)
C(34) 0.01485(4) 0.01188(3) 0.01282(3) 0.00091(3) 0.00219(3) 0.00516(3)
C(35) 0.01445(4) 0.01233(3) 0.01198(3) 0.00314(3) 0.00318(3) 0.00647(3)
C(36) 0.01834(4) 0.01658(4) 0.01673(4) 0.00457(3) 0.00525(3) 0.01042(4)
C(37) 0.01785(5) 0.02293(5) 0.01904(4) 0.00790(4) 0.00555(4) 0.01275(4)
C(38) 0.01470(4) 0.02475(5) 0.01642(4) 0.00710(4) 0.00288(3) 0.00985(4)
C(39) 0.01331(4) 0.01943(4) 0.01255(3) 0.00392(3) 0.00145(3) 0.00669(3)
C(40) 0.01281(3) 0.01303(3) 0.01031(3) 0.00332(3) 0.00222(3) 0.00575(3)
C(41) 0.01580(4) 0.01341(4) 0.00983(3) 0.00224(3) 0.00054(3) 0.00539(3)
C(42) 0.01942(4) 0.01475(4) 0.01371(4) 0.00462(3) -0.00056(3) 0.00608(4)
C(43) 0.02512(5) 0.02015(5) 0.01530(4) 0.00666(4) 0.00024(4) 0.01099(4)
C(44) 0.02623(6) 0.02624(6) 0.01343(4) 0.00396(4) -0.00190(4) 0.01420(5)
C(45) 0.02270(5) 0.02374(5) 0.01438(4) 0.00047(4) -0.00448(4) 0.00915(5)
C(46) 0.01877(5) 0.01649(4) 0.01297(4) 0.00073(3) -0.00178(3) 0.00523(4)
C(47) 0.01864(4) 0.01636(4) 0.01047(3) 0.00295(3) 0.00323(3) 0.00994(4)
C(48) 0.02991(6) 0.02248(5) 0.01611(4) 0.00306(4) 0.00501(4) 0.01811(5)
C(49) 0.03450(8) 0.03841(9) 0.02215(6) 0.00403(5) 0.00818(5) 0.02759(8)
C(50) 0.02405(6) 0.04718(10) 0.02012(5) 0.00613(6) 0.00754(5) 0.02214(7)
C(51) 0.01681(5) 0.03437(7) 0.01862(5) 0.00635(5) 0.00529(4) 0.01011(5)
C(52) 0.01610(4) 0.02006(5) 0.01586(4) 0.00429(3) 0.00430(3) 0.00760(4)
H(3) 0.0330(18) 0.0367(19) 0.0280(17) 0.0114(15) 0.0051(14) 0.0230(15)
H(4) 0.0291(17) 0.044(2) 0.0310(18) 0.0144(16) 0.0044(14) 0.0182(15)
H(5) 0.0276(19) 0.062(2) 0.043(2) 0.0252(18) 0.0109(16) 0.0288(18)
H(6) 0.0244(17) 0.053(2) 0.0319(19) 0.0214(17) 0.0106(14) 0.0172(16)
H(8) 0.039(2) 0.0318(19) 0.0237(17) 0.0105(15) -0.0013(15) 0.0124(15)
H(10) 0.0269(17) 0.045(2) 0.0289(18) 0.0149(15) 0.0053(14) 0.0170(15)
H(11) 0.0298(18) 0.057(2) 0.0300(19) 0.0198(17) -0.0006(14) 0.0195(17)
H(12) 0.0212(18) 0.067(3) 0.039(2) 0.0269(18) 0.0062(15) 0.0189(17)
H(13) 0.0229(16) 0.053(2) 0.0307(18) 0.0206(16) 0.0087(14) 0.0151(15)
H(16) 0.0280(18) 0.0240(16) 0.048(2) 0.0152(15) 0.0171(15) 0.0104(14)
H(17) 0.0319(18) 0.0246(18) 0.051(2) 0.0136(16) 0.0116(16) 0.0131(15)
H(18) 0.0305(18) 0.0333(19) 0.045(2) 0.0110(16) 0.0086(15) 0.0202(15)
H(19) 0.0272(18) 0.0313(18) 0.043(2) 0.0128(15) 0.0131(15) 0.0119(15)
H(20) 0.0259(16) 0.0260(18) 0.0368(19) 0.0097(14) 0.0070(14) 0.0073(14)
H(22) 0.0328(19) 0.033(2) 0.0307(18) 0.0131(15) -0.0018(14) 0.0054(16)
H(23) 0.040(2) 0.047(2) 0.032(2) 0.0189(17) -0.0048(16) 0.0085(17)
H(24) 0.037(2) 0.040(2) 0.0331(19) 0.0061(16) -0.0133(16) 0.0090(17)
H(25) 0.0274(18) 0.0298(19) 0.040(2) 0.0119(15) -0.0049(15) -0.0026(15)
H(26) 0.0325(18) 0.0315(18) 0.0250(17) 0.0130(14) 0.0005(14) 0.0016(14)
H(29) 0.0356(18) 0.0268(18) 0.0266(17) 0.0033(14) -0.0020(14) 0.0167(15)
H(30) 0.0292(18) 0.0360(19) 0.0368(19) 0.0063(15) -0.0003(14) 0.0179(15)
H(31) 0.0281(18) 0.044(2) 0.0338(19) -0.0012(16) -0.0084(15) 0.0153(16)
H(32) 0.0301(17) 0.0307(19) 0.0315(18) -0.0045(15) -0.0004(14) 0.0109(15)
H(34) 0.0293(18) 0.0275(18) 0.0340(19) -0.0020(15) 0.0007(14) 0.0124(14)
H(36) 0.0356(19) 0.035(2) 0.0336(19) 0.0014(16) 0.0043(15) 0.0187(16)
H(37) 0.0315(19) 0.046(2) 0.0381(19) 0.0096(16) 0.0087(15) 0.0257(17)
H(38) 0.0239(18) 0.048(2) 0.0354(19) 0.0069(17) -0.0003(15) 0.0147(17)
H(39) 0.0251(17) 0.035(2) 0.0333(19) 0.0040(16) 0.0038(14) 0.0139(15)
H(42) 0.038(2) 0.0268(18) 0.0313(18) 0.0075(15) -0.0056(15) 0.0086(16)
H(43) 0.049(2) 0.032(2) 0.036(2) 0.0148(16) -0.0038(16) 0.0118(17)
H(44) 0.053(2) 0.052(2) 0.031(2) 0.0111(17) -0.0073(17) 0.0249(19)
H(45) 0.046(2) 0.041(2) 0.0311(19) 0.0035(17) -0.0157(17) 0.0085(18)
H(46) 0.0364(19) 0.0227(18) 0.0370(19) 0.0057(15) -0.0033(15) 0.0049(15)
H(48) 0.052(2) 0.033(2) 0.045(2) 0.0075(17) 0.0113(18) 0.0229(19)
H(49) 0.072(3) 0.062(3) 0.058(3) 0.007(2) 0.023(2) 0.051(2)
H(50) 0.040(2) 0.080(3) 0.051(2) 0.017(2) 0.0227(19) 0.038(2)
H(51) 0.0292(19) 0.043(2) 0.045(2) 0.0090(18) 0.0088(16) 0.0082(17)
H(52) 0.0286(17) 0.0260(18) 0.042(2) 0.0041(15) 0.0113(15) 0.0069(14)

loop_
_atom_site_label
_atom_site_fract_x
_atom_site_fract_y
_atom_site_fract_z
_atom_site_U_iso_or_equiv
_atom_site_occupancy
_atom_site_symmetry_multiplicity
S(1) 0.338710(8) 0.550029(7) 0.771169(4) 0.015 1 2
S(2) 0.790617(10) 0.537316(7) 0.663487(5) 0.021 1 2
P(1) 0.240530(3) 0.387120(3) 0.7865030(16) 0.01 1 2
P(2) 0.897290(8) 0.702385(6) 0.655782(4) 0.012 1 2
C(1) 0.171020(11) 0.374958(10) 0.881910(6) 0.011 1 2
C(2) 0.039150(12) 0.387532(10) 0.891256(6) 0.011 1 2
C(3) -0.021017(13) 0.439070(11) 0.840370(6) 0.013 1 2
C(4) -0.151135(13) 0.444530(12) 0.849779(7) 0.016 1 2
C(5) -0.23240(3) 0.39753(3) 0.909779(19) 0.018 1 2
C(6) -0.176484(13) 0.353053(13) 0.961980(8) 0.016 1 2
C(7) -0.038896(12) 0.349043(10) 0.955328(6) 0.012 1 2
C(8) 0.021298(12) 0.309866(11) 1.011353(7) 0.013 1 2
C(9) 0.159550(12) 0.313817(10) 1.009074(6) 0.011 1 2
C(10) 0.224313(13) 0.287351(11) 1.072641(7) 0.014 1 2
C(11) 0.361303(14) 0.295534(12) 1.073726(7) 0.016 1 2
C(12) 0.44079(3) 0.33228(3) 1.010645(18) 0.018 1 2
C(13) 0.381476(12) 0.356712(12) 0.948080(7) 0.015 1 2
C(14) 0.237515(11) 0.347349(10) 0.943790(6) 0.011 1 2
C(15) 0.347442(11) 0.296699(10) 0.767151(6) 0.011 1 2
C(16) 0.295337(13) 0.177707(11) 0.775857(8) 0.015 1 2
C(17) 0.375686(14) 0.108216(11) 0.757686(8) 0.016 1 2
C(18) 0.507354(14) 0.156323(12) 0.729296(8) 0.017 1 2
C(19) 0.558967(13) 0.274192(11) 0.720094(7) 0.015 1 2
C(20) 0.479728(12) 0.345051(10) 0.739673(7) 0.013 1 2
C(21) 0.084036(12) 0.298658(10) 0.715628(6) 0.011 1 2
C(22) 0.067445(14) 0.337647(11) 0.647451(7) 0.015 1 2
C(23) -0.054625(16) 0.274524(14) 0.594359(8) 0.019 1 2
C(24) -0.15935(3) 0.17206(3) 0.609074(18) 0.019 1 2
C(25) -0.141681(14) 0.130922(12) 0.676271(8) 0.017 1 2
C(26) -0.020474(13) 0.194201(11) 0.729467(7) 0.014 1 2
C(27) 0.925901(12) 0.813232(10) 0.748496(6) 0.011 1 2
C(28) 1.048265(12) 0.847137(10) 0.802855(6) 0.011 1 2
C(29) 1.140706(13) 0.782959(11) 0.798685(7) 0.013 1 2
C(30) 1.255451(13) 0.818598(12) 0.853822(7) 0.016 1 2
C(31) 1.288813(14) 0.922164(13) 0.916395(8) 0.017 1 2
C(32) 1.201650(13) 0.984189(12) 0.924288(7) 0.016 1 2
C(33) 1.077534(12) 0.946289(10) 0.869813(6) 0.012 1 2
C(34) 0.981935(13) 1.003081(10) 0.883044(7) 0.013 1 2
C(35) 0.852176(13) 0.959297(10) 0.836354(6) 0.012 1 2
C(36) 0.748734(14) 1.009494(12) 0.857104(8) 0.016 1 2
C(37) 0.616415(15) 0.960103(13) 0.816460(8) 0.018 1 2
C(38) 0.581198(14) 0.857873(14) 0.752545(8) 0.018 1 2
C(39) 0.679935(13) 0.810908(12) 0.728818(7) 0.015 1 2
C(40) 0.820901(12) 0.860896(10) 0.768806(6) 0.012 1 2
C(41) 0.815808(13) 0.746836(10) 0.579336(6) 0.013 1 2
C(42) 0.869499(14) 0.864431(12) 0.568405(7) 0.016 1 2
C(43) 0.81299(4) 0.89189(3) 0.504681(18) 0.019 1 2
C(44) 0.70259(4) 0.80308(3) 0.451915(18) 0.021 1 2
C(45) 0.64713(4) 0.68629(3) 0.463436(18) 0.021 1 2
C(46) 0.70364(3) 0.65820(3) 0.526999(17) 0.017 1 2
C(47) 1.07131(3) 0.72516(3) 0.621510(15) 0.014 1 2
C(48) 1.10159(4) 0.62437(3) 0.591598(18) 0.021 1 2
C(49) 1.23143(4) 0.63785(4) 0.56214(2) 0.028 1 2
C(50) 1.33138(4) 0.75186(4) 0.56244(2) 0.028 1 2
C(51) 1.30125(4) 0.85263(4) 0.592606(19) 0.023 1 2
C(52) 1.17194(3) 0.83984(3) 0.621970(17) 0.017 1 2
H(3) 0.03987 0.478802 0.795682 0.029 1 2
H(4) -0.192125 0.486921 0.811828 0.032 1 2
H(5) -0.334797 0.40381 0.915243 0.039 1 2
H(6) -0.230396 0.322879 1.011426 0.034 1 2
H(8) -0.040361 0.279935 1.058543 0.031 1 2
H(10) 0.162715 0.265186 1.121374 0.032 1 2
H(11) 0.412522 0.280007 1.123296 0.037 1 2
H(12) 0.551656 0.344977 1.014223 0.04 1 2
H(13) 0.446497 0.390748 0.903052 0.034 1 2
H(16) 0.193685 0.139243 0.798018 0.032 1 2
H(17) 0.335503 0.01693 0.76575 0.034 1 2
H(18) 0.5697 0.10209 0.715476 0.033 1 2
H(19) 0.660695 0.31156 0.697772 0.033 1 2
H(20) 0.519967 0.437247 0.733407 0.03 1 2
H(22) 0.148636 0.419181 0.637888 0.034 1 2
H(23) -0.068262 0.306396 0.542159 0.041 1 2
H(24) -0.255539 0.124535 0.568798 0.039 1 2
H(25) -0.221719 0.049823 0.687178 0.036 1 2
H(26) -0.010875 0.165045 0.783416 0.032 1 2
H(29) 1.117258 0.701346 0.753829 0.029 1 2
H(30) 1.320194 0.765858 0.850095 0.033 1 2
H(31) 1.3808 0.949881 0.958877 0.036 1 2
H(32) 1.220309 1.061402 0.972163 0.033 1 2
H(34) 1.006239 1.080176 0.931814 0.031 1 2
H(36) 0.777891 1.085897 0.90681 0.034 1 2
H(37) 0.535807 0.995038 0.832853 0.035 1 2
H(38) 0.474349 0.815429 0.722732 0.036 1 2
H(39) 0.648644 0.729939 0.68249 0.031 1 2
H(42) 0.954063 0.93611 0.608852 0.033 1 2
H(43) 0.855894 0.983384 0.49703 0.039 1 2
H(44) 0.660172 0.825647 0.402444 0.044 1 2
H(45) 0.560902 0.616505 0.422945 0.043 1 2
H(46) 0.661489 0.567859 0.536776 0.034 1 2
H(48) 1.023375 0.536047 0.591823 0.042 1 2
H(49) 1.253229 0.558845 0.538554 0.057 1 2
H(50) 1.432252 0.762815 0.539618 0.052 1 2
H(51) 1.378545 0.941933 0.593892 0.041 1 2
H(52) 1.152898 0.919668 0.647213 0.034 1 2

loop_
_geom_angle_atom_site_label_1
_geom_angle_atom_site_label_2
_geom_angle_atom_site_label_3
_geom_angle
_geom_angle_site_symmetry_1
_geom_angle_site_symmetry_2
_geom_angle_site_symmetry_3
_geom_angle_publ_flag
S(1) P(1) C(1) 116.180(4) 1_555 1_555 1_555 yes
S(1) P(1) C(15) 112.519(4) 1_555 1_555 1_555 yes
S(1) P(1) C(21) 113.052(4) 1_555 1_555 1_555 yes
C(1) P(1) C(15) 109.008(5) 1_555 1_555 1_555 yes
C(1) P(1) C(21) 103.085(5) 1_555 1_555 1_555 yes
C(15) P(1) C(21) 101.652(5) 1_555 1_555 1_555 yes
S(2) P(2) C(27) 113.939(5) 1_555 1_555 1_555 yes
S(2) P(2) C(41) 112.793(6) 1_555 1_555 1_555 yes
S(2) P(2) C(47) 112.922(10) 1_555 1_555 1_555 yes
C(27) P(2) C(41) 108.129(6) 1_555 1_555 1_555 yes
C(27) P(2) C(47) 107.112(10) 1_555 1_555 1_555 yes
C(41) P(2) C(47) 101.003(9) 1_555 1_555 1_555 yes
P(1) C(1) C(2) 116.812(8) 1_555 1_555 1_555 yes
P(1) C(1) C(14) 123.439(8) 1_555 1_555 1_555 yes
C(2) C(1) C(14) 119.648(9) 1_555 1_555 1_555 yes
C(1) C(2) C(3) 123.464(10) 1_555 1_555 1_555 yes
C(1) C(2) C(7) 119.446(10) 1_555 1_555 1_555 yes
C(3) C(2) C(7) 117.082(10) 1_555 1_555 1_555 yes
C(2) C(3) C(4) 121.230(11) 1_555 1_555 1_555 yes
C(2) C(3) H(3) 119.499(10) 1_555 1_555 1_555 yes
C(4) C(3) H(3) 119.187(11) 1_555 1_555 1_555 yes
C(3) C(4) C(5) 121.062(15) 1_555 1_555 1_555 yes
C(3) C(4) H(4) 119.551(12) 1_555 1_555 1_555 yes
C(5) C(4) H(4) 119.375(16) 1_555 1_555 1_555 yes
C(4) C(5) C(6) 119.70(2) 1_555 1_555 1_555 yes
C(4) C(5) H(5) 118.67(3) 1_555 1_555 1_555 yes
C(6) C(5) H(5) 121.48(3) 1_555 1_555 1_555 yes
C(5) C(6) C(7) 120.692(16) 1_555 1_555 1_555 yes
C(5) C(6) H(6) 122.548(16) 1_555 1_555 1_555 yes
C(7) C(6) H(6) 116.710(11) 1_555 1_555 1_555 yes
C(2) C(7) C(6) 119.947(10) 1_555 1_555 1_555 yes
C(2) C(7) C(8) 119.512(10) 1_555 1_555 1_555 yes
C(6) C(7) C(8) 120.533(10) 1_555 1_555 1_555 yes
C(7) C(8) C(9) 121.246(10) 1_555 1_555 1_555 yes
C(7) C(8) H(8) 118.102(10) 1_555 1_555 1_555 yes
C(9) C(8) H(8) 120.593(10) 1_555 1_555 1_555 yes
C(8) C(9) C(10) 119.790(10) 1_555 1_555 1_555 yes
C(8) C(9) C(14) 120.061(10) 1_555 1_555 1_555 yes
C(10) C(9) C(14) 120.131(10) 1_555 1_555 1_555 yes
C(9) C(10) C(11) 121.119(11) 1_555 1_555 1_555 yes
C(9) C(10) H(10) 117.543(11) 1_555 1_555 1_555 yes
C(11) C(10) H(10) 121.260(11) 1_555 1_555 1_555 yes
C(10) C(11) C(12) 119.180(15) 1_555 1_555 1_555 yes
C(10) C(11) H(11) 121.305(12) 1_555 1_555 1_555 yes
C(12) C(11) H(11) 119.404(16) 1_555 1_555 1_555 yes
C(11) C(12) C(13) 121.31(2) 1_555 1_555 1_555 yes
C(11) C(12) H(12) 118.60(2) 1_555 1_555 1_555 yes
C(13) C(12) H(12) 120.03(3) 1_555 1_555 1_555 yes
C(12) C(13) C(14) 121.427(16) 1_555 1_555 1_555 yes
C(12) C(13) H(13) 119.736(16) 1_555 1_555 1_555 yes
C(14) C(13) H(13) 118.651(10) 1_555 1_555 1_555 yes
C(1) C(14) C(9) 118.881(10) 1_555 1_555 1_555 yes
C(1) C(14) C(13) 124.245(10) 1_555 1_555 1_555 yes
C(9) C(14) C(13) 116.787(10) 1_555 1_555 1_555 yes
P(1) C(15) C(16) 120.776(8) 1_555 1_555 1_555 yes
P(1) C(15) C(20) 119.391(8) 1_555 1_555 1_555 yes
C(16) C(15) C(20) 119.759(11) 1_555 1_555 1_555 yes
C(15) C(16) C(17) 120.120(11) 1_555 1_555 1_555 yes
C(15) C(16) H(16) 120.715(11) 1_555 1_555 1_555 yes
C(17) C(16) H(16) 119.149(11) 1_555 1_555 1_555 yes
C(16) C(17) C(18) 120.034(11) 1_555 1_555 1_555 yes
C(16) C(17) H(17) 119.595(12) 1_555 1_555 1_555 yes
C(18) C(17) H(17) 120.371(11) 1_555 1_555 1_555 yes
C(17) C(18) C(19) 119.976(11) 1_555 1_555 1_555 yes
C(17) C(18) H(18) 119.791(12) 1_555 1_555 1_555 yes
C(19) C(18) H(18) 120.225(12) 1_555 1_555 1_555 yes
C(18) C(19) C(20) 120.168(11) 1_555 1_555 1_555 yes
C(18) C(19) H(19) 120.147(11) 1_555 1_555 1_555 yes
C(20) C(19) H(19) 119.686(11) 1_555 1_555 1_555 yes
C(15) C(20) C(19) 119.928(11) 1_555 1_555 1_555 yes
C(15) C(20) H(20) 119.545(11) 1_555 1_555 1_555 yes
C(19) C(20) H(20) 120.526(10) 1_555 1_555 1_555 yes
P(1) C(21) C(22) 119.123(9) 1_555 1_555 1_555 yes
P(1) C(21) C(26) 121.180(8) 1_555 1_555 1_555 yes
C(22) C(21) C(26) 119.683(11) 1_555 1_555 1_555 yes
C(21) C(22) C(23) 120.048(12) 1_555 1_555 1_555 yes
C(21) C(22) H(22) 118.829(11) 1_555 1_555 1_555 yes
C(23) C(22) H(22) 121.079(11) 1_555 1_555 1_555 yes
C(22) C(23) C(24) 120.057(16) 1_555 1_555 1_555 yes
C(22) C(23) H(23) 119.799(13) 1_555 1_555 1_555 yes
C(24) C(23) H(23) 120.137(17) 1_555 1_555 1_555 yes
C(23) C(24) C(25) 120.13(2) 1_555 1_555 1_555 yes
C(23) C(24) H(24) 120.09(3) 1_555 1_555 1_555 yes
C(25) C(24) H(24) 119.77(3) 1_555 1_555 1_555 yes
C(24) C(25) C(26) 119.838(16) 1_555 1_555 1_555 yes
C(24) C(25) H(25) 120.387(17) 1_555 1_555 1_555 yes
C(26) C(25) H(25) 119.774(12) 1_555 1_555 1_555 yes
C(21) C(26) C(25) 120.213(11) 1_555 1_555 1_555 yes
C(21) C(26) H(26) 120.342(11) 1_555 1_555 1_555 yes
C(25) C(26) H(26) 119.334(11) 1_555 1_555 1_555 yes
P(2) C(27) C(28) 120.613(8) 1_555 1_555 1_555 yes
P(2) C(27) C(40) 119.735(8) 1_555 1_555 1_555 yes
C(28) C(27) C(40) 119.547(10) 1_555 1_555 1_555 yes
C(27) C(28) C(29) 124.006(10) 1_555 1_555 1_555 yes
C(27) C(28) C(33) 119.016(10) 1_555 1_555 1_555 yes
C(29) C(28) C(33) 116.820(10) 1_555 1_555 1_555 yes
C(28) C(29) C(30) 121.319(11) 1_555 1_555 1_555 yes
C(28) C(29) H(29) 120.452(10) 1_555 1_555 1_555 yes
C(30) C(29) H(29) 118.109(11) 1_555 1_555 1_555 yes
C(29) C(30) C(31) 121.049(12) 1_555 1_555 1_555 yes
C(29) C(30) H(30) 119.183(12) 1_555 1_555 1_555 yes
C(31) C(30) H(30) 119.758(12) 1_555 1_555 1_555 yes
C(30) C(31) C(32) 119.809(11) 1_555 1_555 1_555 yes
C(30) C(31) H(31) 120.092(13) 1_555 1_555 1_555 yes
C(32) C(31) H(31) 120.061(13) 1_555 1_555 1_555 yes
C(31) C(32) C(33) 120.536(11) 1_555 1_555 1_555 yes
C(31) C(32) H(32) 122.545(12) 1_555 1_555 1_555 yes
C(33) C(32) H(32) 116.891(12) 1_555 1_555 1_555 yes
C(28) C(33) C(32) 120.191(11) 1_555 1_555 1_555 yes
C(28) C(33) C(34) 119.866(10) 1_555 1_555 1_555 yes
C(32) C(33) C(34) 119.909(10) 1_555 1_555 1_555 yes
C(33) C(34) C(35) 121.181(11) 1_555 1_555 1_555 yes
C(33) C(34) H(34) 119.863(11) 1_555 1_555 1_555 yes
C(35) C(34) H(34) 118.905(11) 1_555 1_555 1_555 yes
C(34) C(35) C(36) 120.094(11) 1_555 1_555 1_555 yes
C(34) C(35) C(40) 119.771(10) 1_555 1_555 1_555 yes
C(36) C(35) C(40) 120.103(11) 1_555 1_555 1_555 yes
C(35) C(36) C(37) 120.680(12) 1_555 1_555 1_555 yes
C(35) C(36) H(36) 117.895(12) 1_555 1_555 1_555 yes
C(37) C(36) H(36) 121.404(12) 1_555 1_555 1_555 yes
C(36) C(37) C(38) 119.667(12) 1_555 1_555 1_555 yes
C(36) C(37) H(37) 121.513(14) 1_555 1_555 1_555 yes
C(38) C(37) H(37) 118.788(13) 1_555 1_555 1_555 yes
C(37) C(38) C(39) 121.102(12) 1_555 1_555 1_555 yes
C(37) C(38) H(38) 119.603(12) 1_555 1_555 1_555 yes
C(39) C(38) H(38) 119.287(13) 1_555 1_555 1_555 yes
C(38) C(39) C(40) 121.225(12) 1_555 1_555 1_555 yes
C(38) C(39) H(39) 119.574(12) 1_555 1_555 1_555 yes
C(40) C(39) H(39) 118.978(11) 1_555 1_555 1_555 yes
C(27) C(40) C(35) 119.265(10) 1_555 1_555 1_555 yes
C(27) C(40) C(39) 123.578(10) 1_555 1_555 1_555 yes
C(35) C(40) C(39) 117.010(10) 1_555 1_555 1_555 yes
P(2) C(41) C(42) 121.808(9) 1_555 1_555 1_555 yes
P(2) C(41) C(46) 118.458(15) 1_555 1_555 1_555 yes
C(42) C(41) C(46) 119.554(17) 1_555 1_555 1_555 yes
C(41) C(42) C(43) 119.946(17) 1_555 1_555 1_555 yes
C(41) C(42) H(42) 121.644(11) 1_555 1_555 1_555 yes
C(43) C(42) H(42) 118.406(17) 1_555 1_555 1_555 yes
C(42) C(43) C(44) 120.42(3) 1_555 1_555 1_555 yes
C(42) C(43) H(43) 119.00(3) 1_555 1_555 1_555 yes
C(44) C(43) H(43) 120.57(3) 1_555 1_555 1_555 yes
C(43) C(44) C(45) 119.78(3) 1_555 1_555 1_555 yes
C(43) C(44) H(44) 119.59(3) 1_555 1_555 1_555 yes
C(45) C(44) H(44) 120.63(3) 1_555 1_555 1_555 yes
C(44) C(45) C(46) 120.03(3) 1_555 1_555 1_555 yes
C(44) C(45) H(45) 120.47(3) 1_555 1_555 1_555 yes
C(46) C(45) H(45) 119.49(3) 1_555 1_555 1_555 yes
C(41) C(46) C(45) 120.25(3) 1_555 1_555 1_555 yes
C(41) C(46) H(46) 118.89(3) 1_555 1_555 1_555 yes
C(45) C(46) H(46) 120.87(3) 1_555 1_555 1_555 yes
P(2) C(47) C(48) 118.43(2) 1_555 1_555 1_555 yes
P(2) C(47) C(52) 121.89(2) 1_555 1_555 1_555 yes
C(48) C(47) C(52) 119.64(3) 1_555 1_555 1_555 yes
C(47) C(48) C(49) 120.15(3) 1_555 1_555 1_555 yes
C(47) C(48) H(48) 119.13(3) 1_555 1_555 1_555 yes
C(49) C(48) H(48) 120.73(3) 1_555 1_555 1_555 yes
C(48) C(49) C(50) 120.22(3) 1_555 1_555 1_555 yes
C(48) C(49) H(49) 119.43(4) 1_555 1_555 1_555 yes
C(50) C(49) H(49) 120.35(4) 1_555 1_555 1_555 yes
C(49) C(50) C(51) 119.61(3) 1_555 1_555 1_555 yes
C(49) C(50) H(50) 120.52(4) 1_555 1_555 1_555 yes
C(51) C(50) H(50) 119.87(4) 1_555 1_555 1_555 yes
C(50) C(51) C(52) 120.47(3) 1_555 1_555 1_555 yes
C(50) C(51) H(51) 120.41(3) 1_555 1_555 1_555 yes
C(52) C(51) H(51) 119.12(3) 1_555 1_555 1_555 yes
C(47) C(52) C(51) 119.91(3) 1_555 1_555 1_555 yes
C(47) C(52) H(52) 121.06(3) 1_555 1_555 1_555 yes
C(51) C(52) H(52) 118.98(3) 1_555 1_555 1_555 yes

loop_
_geom_bond_atom_site_label_1
_geom_bond_atom_site_label_2
_geom_bond_distance
_geom_bond_site_symmetry_1
_geom_bond_site_symmetry_2
_geom_bond_publ_flag
S(1) P(1) 1.95515(8) 1_555 1_555 yes
S(2) P(2) 1.94837(11) 1_555 1_555 yes
P(1) C(1) 1.82747(11) 1_555 1_555 yes
P(1) C(15) 1.82484(12) 1_555 1_555 yes
P(1) C(21) 1.82492(11) 1_555 1_555 yes
P(2) C(27) 1.82791(13) 1_555 1_555 yes
P(2) C(41) 1.82784(14) 1_555 1_555 yes
P(2) C(47) 1.8262(3) 1_555 1_555 yes
C(1) C(2) 1.42265(15) 1_555 1_555 yes
C(1) C(14) 1.42134(15) 1_555 1_555 yes
C(2) C(3) 1.43412(16) 1_555 1_555 yes
C(2) C(7) 1.43652(15) 1_555 1_555 yes
C(3) C(4) 1.36849(17) 1_555 1_555 yes
C(3) H(3) 1.08300(12) 1_555 1_555 yes
C(4) C(5) 1.4240(3) 1_555 1_555 yes
C(4) H(4) 1.08300(12) 1_555 1_555 yes
C(5) C(6) 1.3639(3) 1_555 1_555 yes
C(5) H(5) 1.0830(3) 1_555 1_555 yes
C(6) C(7) 1.43216(17) 1_555 1_555 yes
C(6) H(6) 1.08299(12) 1_555 1_555 yes
C(7) C(8) 1.39389(16) 1_555 1_555 yes
C(8) C(9) 1.39749(16) 1_555 1_555 yes
C(8) H(8) 1.08300(11) 1_555 1_555 yes
C(9) C(10) 1.42725(16) 1_555 1_555 yes
C(9) C(14) 1.43842(15) 1_555 1_555 yes
C(10) C(11) 1.36522(18) 1_555 1_555 yes
C(10) H(10) 1.08300(11) 1_555 1_555 yes
C(11) C(12) 1.4229(3) 1_555 1_555 yes
C(11) H(11) 1.08301(12) 1_555 1_555 yes
C(12) C(13) 1.3702(3) 1_555 1_555 yes
C(12) H(12) 1.0830(3) 1_555 1_555 yes
C(13) C(14) 1.43148(16) 1_555 1_555 yes
C(13) H(13) 1.08300(12) 1_555 1_555 yes
C(15) C(16) 1.40121(16) 1_555 1_555 yes
C(15) C(20) 1.39567(15) 1_555 1_555 yes
C(16) C(17) 1.39250(17) 1_555 1_555 yes
C(16) H(16) 1.08301(12) 1_555 1_555 yes
C(17) C(18) 1.39730(18) 1_555 1_555 yes
C(17) H(17) 1.08300(12) 1_555 1_555 yes
C(18) C(19) 1.39128(18) 1_555 1_555 yes
C(18) H(18) 1.08300(13) 1_555 1_555 yes
C(19) C(20) 1.39954(17) 1_555 1_555 yes
C(19) H(19) 1.08300(12) 1_555 1_555 yes
C(20) H(20) 1.08300(12) 1_555 1_555 yes
C(21) C(22) 1.39296(15) 1_555 1_555 yes
C(21) C(26) 1.39963(16) 1_555 1_555 yes
C(22) C(23) 1.39512(18) 1_555 1_555 yes
C(22) H(22) 1.08300(13) 1_555 1_555 yes
C(23) C(24) 1.3900(4) 1_555 1_555 yes
C(23) H(23) 1.08301(13) 1_555 1_555 yes
C(24) C(25) 1.3952(3) 1_555 1_555 yes
C(24) H(24) 1.0830(3) 1_555 1_555 yes
C(25) C(26) 1.39036(17) 1_555 1_555 yes
C(25) H(25) 1.08300(13) 1_555 1_555 yes
C(26) H(26) 1.08301(12) 1_555 1_555 yes
C(27) C(28) 1.42429(15) 1_555 1_555 yes
C(27) C(40) 1.42424(16) 1_555 1_555 yes
C(28) C(29) 1.43715(16) 1_555 1_555 yes
C(28) C(33) 1.44069(15) 1_555 1_555 yes
C(29) C(30) 1.37165(17) 1_555 1_555 yes
C(29) H(29) 1.08300(12) 1_555 1_555 yes
C(30) C(31) 1.42390(19) 1_555 1_555 yes
C(30) H(30) 1.08301(13) 1_555 1_555 yes
C(31) C(32) 1.36823(19) 1_555 1_555 yes
C(31) H(31) 1.08299(13) 1_555 1_555 yes
C(32) C(33) 1.43135(17) 1_555 1_555 yes
C(32) H(32) 1.08299(12) 1_555 1_555 yes
C(33) C(34) 1.39887(17) 1_555 1_555 yes
C(34) C(35) 1.39602(17) 1_555 1_555 yes
C(34) H(34) 1.08300(11) 1_555 1_555 yes
C(35) C(36) 1.43150(17) 1_555 1_555 yes
C(35) C(40) 1.43917(16) 1_555 1_555 yes
C(36) C(37) 1.3663(2) 1_555 1_555 yes
C(36) H(36) 1.08300(13) 1_555 1_555 yes
C(37) C(38) 1.4250(2) 1_555 1_555 yes
C(37) H(37) 1.08300(13) 1_555 1_555 yes
C(38) C(39) 1.37284(18) 1_555 1_555 yes
C(38) H(38) 1.08300(13) 1_555 1_555 yes
C(39) C(40) 1.43431(17) 1_555 1_555 yes
C(39) H(39) 1.08299(13) 1_555 1_555 yes
C(41) C(42) 1.39839(17) 1_555 1_555 yes
C(41) C(46) 1.3968(3) 1_555 1_555 yes
C(42) C(43) 1.3932(3) 1_555 1_555 yes
C(42) H(42) 1.08300(13) 1_555 1_555 yes
C(43) C(44) 1.3919(5) 1_555 1_555 yes
C(43) H(43) 1.0830(3) 1_555 1_555 yes
C(44) C(45) 1.3932(5) 1_555 1_555 yes
C(44) H(44) 1.0830(3) 1_555 1_555 yes
C(45) C(46) 1.3953(4) 1_555 1_555 yes
C(45) H(45) 1.0830(3) 1_555 1_555 yes
C(46) H(46) 1.0830(3) 1_555 1_555 yes
C(47) C(48) 1.3950(4) 1_555 1_555 yes
C(47) C(52) 1.3999(4) 1_555 1_555 yes
C(48) C(49) 1.3958(5) 1_555 1_555 yes
C(48) H(48) 1.0830(4) 1_555 1_555 yes
C(49) C(50) 1.3920(6) 1_555 1_555 yes
C(49) H(49) 1.0830(4) 1_555 1_555 yes
C(50) C(51) 1.3949(6) 1_555 1_555 yes
C(50) H(50) 1.0830(4) 1_555 1_555 yes
C(51) C(52) 1.3917(4) 1_555 1_555 yes
C(51) H(51) 1.0830(4) 1_555 1_555 yes
C(52) H(52) 1.0830(3) 1_555 1_555 yes

loop_
_atom_site_anharm_gc_c_label
_atom_site_anharm_gc_c_111
_atom_site_anharm_gc_c_222
_atom_site_anharm_gc_c_333
_atom_site_anharm_gc_c_112
_atom_site_anharm_gc_c_122
_atom_site_anharm_gc_c_113
_atom_site_anharm_gc_c_133
_atom_site_anharm_gc_c_223
_atom_site_anharm_gc_c_233
_atom_site_anharm_gc_c_123
S(1) 0.000006(8) 0.000006(4) 0.0000145(14) 0.000007(4) 0.000007(3) 0.000022(2) 0.0000022(14) -0.0000008(16) -0.0000017(11) 0.0000040(15)
S(2) 0.001333(13) 0.000013(4) 0.0000182(14) 0.000185(6) 0.000008(4) 0.000016(3) 0.0000286(16) 0.0000154(17) 0.0000184(12) -0.0000029(18)
P(2) 0.000361(8) 0.000025(4) 0.0000011(11) 0.000109(4) 0.000046(3) 0.000015(2) 0.0000050(11) 0.0000057(14) -0.0000007(9) 0.0000042(13)
C(5) -0.00008(3) -0.00057(2) 0.000000(5) -0.000173(18) -0.000324(17) -0.000039(8) -0.000009(5) -0.000127(9) -0.000030(5) -0.000076(7)
C(12) 0.00007(3) -0.00004(3) -0.000029(5) 0.000085(17) 0.000077(17) -0.000007(8) 0.000003(5) -0.000090(9) -0.000038(5) -0.000007(7)
C(24) 0.00033(3) 0.00003(2) -0.000004(5) 0.000106(18) 0.000110(15) -0.000097(9) 0.000025(5) -0.000020(7) 0.000015(4) -0.000034(6)
C(43) -0.00023(4) -0.00008(2) 0.000002(5) -0.00007(2) -0.000034(17) 0.000083(11) 0.000003(5) 0.000015(7) -0.000002(5) 0.000058(7)
C(44) 0.00008(4) -0.00013(2) 0.000016(5) 0.00002(2) -0.00005(2) 0.000068(11) -0.000014(5) 0.000079(8) 0.000006(5) 0.000066(7)
C(45) 0.00035(4) -0.00004(2) 0.000021(5) 0.00009(2) 0.000026(18) -0.000023(10) -0.000006(5) 0.000095(8) -0.000008(5) 0.000017(7)
C(46) 0.00033(3) -0.000035(18) 0.000018(4) 0.000039(17) 0.000003(14) -0.000016(9) -0.000005(5) 0.000024(6) -0.000017(4) -0.000020(6)
C(47) 0.00056(3) 0.000105(16) 0.000002(4) 0.000316(17) 0.000202(14) 0.000047(8) 0.000013(4) 0.000021(5) 0.000007(3) 0.000033(5)
C(48) 0.00102(5) 0.00029(2) 0.000016(5) 0.00070(3) 0.00048(2) 0.000056(12) 0.000047(6) 0.000007(8) 0.000027(5) 0.000034(8)
C(49) 0.00098(6) 0.00079(4) 0.000046(7) 0.00082(4) 0.00076(3) 0.000037(16) 0.000090(8) -0.000043(12) 0.000077(7) -0.000008(12)
C(50) 0.00061(4) 0.00082(5) 0.000010(6) 0.00057(3) 0.00060(3) 0.000042(13) 0.000019(7) -0.000058(14) 0.000019(7) 0.000011(11)
C(51) 0.00023(3) 0.00033(3) 0.000007(6) 0.00031(2) 0.00034(2) 0.000034(10) 0.000025(6) 0.000021(11) 0.000002(6) 0.000055(8)
C(52) 0.00024(3) 0.00018(2) 0.000002(5) 0.000234(17) 0.000237(15) 0.000038(9) 0.000025(5) 0.000043(7) 0.000022(4) 0.000050(6)

loop_
_atom_site_anharm_gc_d_label
_atom_site_anharm_gc_d_1111
_atom_site_anharm_gc_d_2222
_atom_site_anharm_gc_d_3333
_atom_site_anharm_gc_d_1112
_atom_site_anharm_gc_d_1222
_atom_site_anharm_gc_d_1113
_atom_site_anharm_gc_d_1333
_atom_site_anharm_gc_d_2223
_atom_site_anharm_gc_d_2333
_atom_site_anharm_gc_d_1122
_atom_site_anharm_gc_d_1133
_atom_site_anharm_gc_d_2233
_atom_site_anharm_gc_d_1123
_atom_site_anharm_gc_d_1223
_atom_site_anharm_gc_d_1233
S(2) 0.000110(9) 0.000012(2) 0.0000017(5) 0.000022(4) 0.0000041(18) -0.000001(2) -0.0000001(5) 0.0000034(8) 0.0000005(4) 0.000005(2) 0.0000026(8) 0.0000010(4) 0.0000003(10) 0.0000005(7) 0.0000001(5)

_cod_database_fobs_code 2108408
